data_7025273
loop_
_publ_author_name
'Fenton, Hazel'
'Tidmarsh, Ian S.'
'Ward, Michael D.'

_publ_section_title
;
 Hierarchical self-assembly of heteronuclear co-ordination networks.
;
_journal_issue 16
_journal_name_full 'Dalton transactions (Cambridge, England : 2003)'
_journal_page_first 3805
_journal_page_last 3815
_journal_paper_doi 10.1039/b926264d
_journal_volume 39
_journal_year 2010
_chemical_formula_sum 'C16 H12 N4'
_chemical_formula_weight 260.30
_chemical_name_systematic
;
?
;
_space_group_IT_number 14
_symmetry_cell_setting monoclinic
_symmetry_space_group_name_Hall '-P 2ybc'
_symmetry_space_group_name_H-M 'P 1 21/c 1'
_atom_sites_solution_hydrogens geom
_atom_sites_solution_primary direct
_atom_sites_solution_secondary difmap
_audit_creation_method SHELXL-97
_cell_angle_alpha 90.00
_cell_angle_beta 99.515(9)
_cell_angle_gamma 90.00
_cell_formula_units_Z 4
_cell_length_a 9.804(2)
_cell_length_b 10.805(3)
_cell_length_c 12.268(3)
_cell_measurement_temperature 100(2)
_cell_volume 1281.7(5)
_computing_cell_refinement 'Bruker SMART'
_computing_data_collection 'Bruker SMART'
_computing_data_reduction 'Bruker SAINT'
_computing_molecular_graphics 'Bruker SHELXTL'
_computing_publication_material 'Bruker SHELXTL'
_computing_structure_refinement 'Bruker SHELXTL'
_computing_structure_solution 'Bruker SHELXTL'
_diffrn_ambient_temperature 100(2)
_diffrn_measured_fraction_theta_full 1.000
_diffrn_measured_fraction_theta_max 1.000
_diffrn_measurement_device_type 'CCD area detector'
_diffrn_measurement_method 'phi and omega scans'
_diffrn_radiation_monochromator graphite
_diffrn_radiation_source 'fine-focus sealed tube'
_diffrn_radiation_type MoK\a
_diffrn_radiation_wavelength 0.71073
_diffrn_reflns_av_R_equivalents 0.0247
_diffrn_reflns_av_sigmaI/netI 0.0138
_diffrn_reflns_limit_h_max 12
_diffrn_reflns_limit_h_min -12
_diffrn_reflns_limit_k_max 13
_diffrn_reflns_limit_k_min -13
_diffrn_reflns_limit_l_max 15
_diffrn_reflns_limit_l_min -15
_diffrn_reflns_number 22007
_diffrn_reflns_theta_full 26.37
_diffrn_reflns_theta_max 26.37
_diffrn_reflns_theta_min 2.11
_exptl_absorpt_coefficient_mu 0.084
_exptl_absorpt_correction_T_max 0.9752
_exptl_absorpt_correction_T_min 0.9752
_exptl_absorpt_correction_type multi-scan
_exptl_absorpt_process_details SADABS
_exptl_crystal_colour colourless
_exptl_crystal_density_diffrn 1.349
_exptl_crystal_density_method 'not measured'
_exptl_crystal_description block
_exptl_crystal_F_000 544
_exptl_crystal_size_max 0.30
_exptl_crystal_size_mid 0.30
_exptl_crystal_size_min 0.30
_refine_diff_density_max 0.236
_refine_diff_density_min -0.205
_refine_diff_density_rms 0.037
_refine_ls_extinction_method none
_refine_ls_goodness_of_fit_ref 1.031
_refine_ls_hydrogen_treatment mixed
_refine_ls_matrix_type full
_refine_ls_number_parameters 181
_refine_ls_number_reflns 2627
_refine_ls_number_restraints 0
_refine_ls_restrained_S_all 1.031
_refine_ls_R_factor_all 0.0377
_refine_ls_R_factor_gt 0.0338
_refine_ls_shift/su_max 0.001
_refine_ls_shift/su_mean 0.000
_refine_ls_structure_factor_coef Fsqd
_refine_ls_weighting_details 'calc w=1/[\s^2^(Fo^2^)+(0.0417P)^2^+0.5070P] where P=(Fo^2^+2Fc^2^)/3'
_refine_ls_weighting_scheme calc
_refine_ls_wR_factor_gt 0.0849
_refine_ls_wR_factor_ref 0.0880
_reflns_number_gt 2395
_reflns_number_total 2627
_reflns_threshold_expression >2sigma(I)
_cod_data_source_file b926264d.txt
_cod_data_source_block imw1200p21c
_cod_depositor_comments
;
The following automatic conversions were performed:

'_symmetry_cell_setting' value 'Monoclinic' changed to 'monoclinic'
according to /home/saulius/struct/CIF-dictionaries/cif_core.dic
dictionary named 'cif_core.dic' version 2.4.2 from 2011-04-26.

Automatic conversion script
Id: cif_fix_values 1891 2012-01-12 08:04:46Z andrius 
;
_cod_original_cell_volume 1281.6(5)
_cod_original_sg_symbol_H-M P2(1)/c
_cod_database_code 7025273

loop_
_symmetry_equiv_pos_as_xyz
'x, y, z'
'-x, y+1/2, -z+1/2'
'-x, -y, -z'
'x, -y-1/2, z-1/2'

loop_
_atom_site_label
_atom_site_type_symbol
_atom_site_fract_x
_atom_site_fract_y
_atom_site_fract_z
_atom_site_U_iso_or_equiv
_atom_site_adp_type
_atom_site_occupancy
_atom_site_symmetry_multiplicity
_atom_site_calc_flag
_atom_site_refinement_flags
N11 N -0.24336(10) 0.12758(9) 0.53273(8) 0.0247(2) Uani 1 1 d .
C12 C -0.10536(11) 0.12577(10) 0.56099(8) 0.0189(2) Uani 1 1 d .
C13 C -0.01745(12) 0.17868(10) 0.49551(9) 0.0209(2) Uani 1 1 d .
H13 H 0.0800 0.1754 0.5178 0.025 Uiso 1 1 calc R
C14 C -0.07398(12) 0.23604(10) 0.39760(9) 0.0226(2) Uani 1 1 d .
H14 H -0.0160 0.2729 0.3518 0.027 Uiso 1 1 calc R
C15 C -0.21636(12) 0.23890(10) 0.36734(9) 0.0235(2) Uani 1 1 d .
H15 H -0.2584 0.2777 0.3007 0.028 Uiso 1 1 calc R
C16 C -0.29550(12) 0.18361(11) 0.43690(10) 0.0259(3) Uani 1 1 d .
H16 H -0.3932 0.1852 0.4157 0.031 Uiso 1 1 calc R
N21 N 0.10337(10) -0.00493(8) 0.79611(7) 0.0209(2) Uani 1 1 d .
N22 N 0.08771(10) 0.06177(8) 0.70160(7) 0.0206(2) Uani 1 1 d .
C23 C -0.04881(11) 0.06300(10) 0.66563(9) 0.0194(2) Uani 1 1 d .
C24 C -0.12018(12) -0.00278(10) 0.73783(9) 0.0217(2) Uani 1 1 d .
H24 H -0.2171 -0.0154 0.7309 0.026 Uiso 1 1 calc R
C25 C -0.01895(12) -0.04454(11) 0.82025(9) 0.0228(2) Uani 1 1 d .
H25 H -0.0323 -0.0924 0.8826 0.027 Uiso 1 1 calc R
C26 C 0.24104(12) -0.02328(10) 0.85984(9) 0.0232(3) Uani 1 1 d .
H26A H 0.3069 -0.0382 0.8082 0.028 Uiso 1 1 calc R
H26B H 0.2400 -0.0982 0.9062 0.028 Uiso 1 1 calc R
C31 C 0.29213(11) 0.08544(10) 0.93384(9) 0.0197(2) Uani 1 1 d .
C32 C 0.28952(11) 0.20597(10) 0.89197(9) 0.0206(2) Uani 1 1 d .
H32 H 0.2527 0.2206 0.8165 0.025 Uiso 1 1 calc R
C33 C 0.33995(11) 0.30413(10) 0.95929(9) 0.0209(2) Uani 1 1 d .
H33 H 0.3366 0.3859 0.9306 0.025 Uiso 1 1 calc R
C34 C 0.39596(11) 0.28159(10) 1.07016(9) 0.0200(2) Uani 1 1 d .
C35 C 0.39910(12) 0.16220(11) 1.11292(9) 0.0239(3) Uani 1 1 d .
H35 H 0.4367 0.1474 1.1882 0.029 Uiso 1 1 calc R
C36 C 0.34698(12) 0.06495(11) 1.04472(9) 0.0235(2) Uani 1 1 d .
H36 H 0.3486 -0.0166 1.0739 0.028 Uiso 1 1 calc R
C37 C 0.45307(12) 0.38126(11) 1.14161(9) 0.0229(2) Uani 1 1 d .
N38 N 0.50059(11) 0.45813(10) 1.20035(9) 0.0311(3) Uani 1 1 d .

loop_
_atom_site_aniso_label
_atom_site_aniso_U_11
_atom_site_aniso_U_22
_atom_site_aniso_U_33
_atom_site_aniso_U_23
_atom_site_aniso_U_13
_atom_site_aniso_U_12
N11 0.0217(5) 0.0262(5) 0.0259(5) 0.0007(4) 0.0032(4) -0.0016(4)
C12 0.0218(6) 0.0149(5) 0.0197(5) -0.0040(4) 0.0026(4) -0.0007(4)
C13 0.0198(5) 0.0190(5) 0.0237(5) -0.0022(4) 0.0030(4) -0.0002(4)
C14 0.0267(6) 0.0180(5) 0.0238(5) 0.0000(4) 0.0062(4) -0.0007(4)
C15 0.0282(6) 0.0182(5) 0.0226(5) -0.0006(4) 0.0000(4) 0.0015(5)
C16 0.0202(6) 0.0266(6) 0.0294(6) 0.0002(5) -0.0007(4) 0.0002(5)
N21 0.0254(5) 0.0174(5) 0.0190(5) -0.0003(3) 0.0007(4) -0.0012(4)
N22 0.0249(5) 0.0175(5) 0.0186(4) 0.0001(3) 0.0016(4) -0.0008(4)
C23 0.0220(5) 0.0161(5) 0.0200(5) -0.0045(4) 0.0032(4) -0.0016(4)
C24 0.0242(6) 0.0195(5) 0.0216(5) -0.0035(4) 0.0043(4) -0.0044(4)
C25 0.0299(6) 0.0180(5) 0.0209(5) -0.0012(4) 0.0052(4) -0.0041(5)
C26 0.0258(6) 0.0189(6) 0.0234(5) 0.0001(4) -0.0006(4) 0.0018(4)
C31 0.0176(5) 0.0199(5) 0.0214(5) 0.0002(4) 0.0028(4) 0.0011(4)
C32 0.0198(5) 0.0226(6) 0.0184(5) 0.0029(4) 0.0000(4) 0.0016(4)
C33 0.0195(5) 0.0188(5) 0.0238(5) 0.0032(4) 0.0022(4) 0.0005(4)
C34 0.0170(5) 0.0211(6) 0.0216(5) -0.0018(4) 0.0026(4) 0.0001(4)
C35 0.0268(6) 0.0251(6) 0.0186(5) 0.0022(4) 0.0002(4) 0.0019(5)
C36 0.0288(6) 0.0182(6) 0.0227(5) 0.0042(4) 0.0020(4) 0.0012(5)
C37 0.0212(6) 0.0236(6) 0.0235(5) 0.0008(5) 0.0024(4) 0.0020(5)
N38 0.0300(6) 0.0304(6) 0.0320(5) -0.0078(5) 0.0019(4) -0.0030(5)

loop_
_atom_type_symbol
_atom_type_description
_atom_type_scat_dispersion_real
_atom_type_scat_dispersion_imag
_atom_type_scat_source
C C 0.0033 0.0016 'International Tables Vol C Tables 4.2.6.8 and 6.1.1.4'
H H 0.0000 0.0000 'International Tables Vol C Tables 4.2.6.8 and 6.1.1.4'
N N 0.0061 0.0033 'International Tables Vol C Tables 4.2.6.8 and 6.1.1.4'

loop_
_geom_angle_atom_site_label_1
_geom_angle_atom_site_label_2
_geom_angle_atom_site_label_3
_geom_angle
C12 N11 C16 117.00(10)
N11 C12 C13 122.60(10)
N11 C12 C23 116.72(10)
C13 C12 C23 120.68(10)
C14 C13 C12 119.14(10)
C14 C13 H13 120.4
C12 C13 H13 120.4
C13 C14 C15 118.97(11)
C13 C14 H14 120.5
C15 C14 H14 120.5
C16 C15 C14 118.00(11)
C16 C15 H15 121.0
C14 C15 H15 121.0
N11 C16 C15 124.30(11)
N11 C16 H16 117.9
C15 C16 H16 117.9
C25 N21 N22 112.18(9)
C25 N21 C26 128.03(10)
N22 N21 C26 119.76(9)
C23 N22 N21 104.70(9)
N22 C23 C24 111.18(10)
N22 C23 C12 120.17(10)
C24 C23 C12 128.63(10)
C25 C24 C23 104.80(10)
C25 C24 H24 127.6
C23 C24 H24 127.6
N21 C25 C24 107.13(10)
N21 C25 H25 126.4
C24 C25 H25 126.4
N21 C26 C31 113.60(9)
N21 C26 H26A 108.8
C31 C26 H26A 108.8
N21 C26 H26B 108.8
C31 C26 H26B 108.8
H26A C26 H26B 107.7
C36 C31 C32 119.11(10)
C36 C31 C26 119.75(10)
C32 C31 C26 121.11(10)
C33 C32 C31 120.75(10)
C33 C32 H32 119.6
C31 C32 H32 119.6
C32 C33 C34 119.34(10)
C32 C33 H33 120.3
C34 C33 H33 120.3
C35 C34 C33 120.52(10)
C35 C34 C37 118.76(10)
C33 C34 C37 120.71(10)
C36 C35 C34 119.48(10)
C36 C35 H35 120.3
C34 C35 H35 120.3
C35 C36 C31 120.80(11)
C35 C36 H36 119.6
C31 C36 H36 119.6
N38 C37 C34 178.08(13)

loop_
_geom_bond_atom_site_label_1
_geom_bond_atom_site_label_2
_geom_bond_distance
N11 C12 1.3401(15)
N11 C16 1.3458(15)
C12 C13 1.3942(16)
C12 C23 1.4764(15)
C13 C14 1.3834(16)
C13 H13 0.9500
C14 C15 1.3842(17)
C14 H14 0.9500
C15 C16 1.3805(17)
C15 H15 0.9500
C16 H16 0.9500
N21 C25 1.3514(15)
N21 N22 1.3522(13)
N21 C26 1.4572(15)
N22 C23 1.3382(15)
C23 C24 1.4086(16)
C24 C25 1.3708(16)
C24 H24 0.9500
C25 H25 0.9500
C26 C31 1.5180(15)
C26 H26A 0.9900
C26 H26B 0.9900
C31 C36 1.3952(15)
C31 C32 1.3987(16)
C32 C33 1.3842(16)
C32 H32 0.9500
C33 C34 1.4014(15)
C33 H33 0.9500
C34 C35 1.3910(16)
C34 C37 1.4420(16)
C35 C36 1.3870(16)
C35 H35 0.9500
C36 H36 0.9500
C37 N38 1.1468(16)

loop_
_geom_torsion_atom_site_label_1
_geom_torsion_atom_site_label_2
_geom_torsion_atom_site_label_3
_geom_torsion_atom_site_label_4
_geom_torsion
C16 N11 C12 C13 -0.09(16)
C16 N11 C12 C23 -179.37(10)
N11 C12 C13 C14 0.32(16)
C23 C12 C13 C14 179.57(10)
C12 C13 C14 C15 -0.18(16)
C13 C14 C15 C16 -0.15(16)
C12 N11 C16 C15 -0.28(18)
C14 C15 C16 N11 0.40(18)
C25 N21 N22 C23 -0.33(12)
C26 N21 N22 C23 -178.73(9)
N21 N22 C23 C24 0.24(12)
N21 N22 C23 C12 -178.45(9)
N11 C12 C23 N22 -177.28(9)
C13 C12 C23 N22 3.43(15)
N11 C12 C23 C24 4.29(17)
C13 C12 C23 C24 -175.01(11)
N22 C23 C24 C25 -0.07(12)
C12 C23 C24 C25 178.48(10)
N22 N21 C25 C24 0.30(13)
C26 N21 C25 C24 178.53(10)
C23 C24 C25 N21 -0.13(12)
C25 N21 C26 C31 -96.71(13)
N22 N21 C26 C31 81.41(12)
N21 C26 C31 C36 130.77(11)
N21 C26 C31 C32 -51.38(14)
C36 C31 C32 C33 -0.28(17)
C26 C31 C32 C33 -178.14(10)
C31 C32 C33 C34 0.94(16)
C32 C33 C34 C35 -0.99(16)
C32 C33 C34 C37 178.15(10)
C33 C34 C35 C36 0.38(17)
C37 C34 C35 C36 -178.78(10)
C34 C35 C36 C31 0.30(18)
C32 C31 C36 C35 -0.35(17)
C26 C31 C36 C35 177.54(11)
C35 C34 C37 N38 20(4)
C33 C34 C37 N38 -159(4)
